data_1523099
loop_
_publ_author_name
'Yarmolyuk, Ya.P.'
'Gladyshevskii, E.I.'
'Grin', Yu.'

_publ_section_title
;
 The crystal structure of R Ga Ni compounds (R= Ce, Pr, Nd, Sm, Gd, Tb,
 Dy, Ho, Er, Tm, Yb, Lu, Y)
;
_journal_name_full
;
Dopovidi Akademii Nauk Ukrains'koi RSR, Seriya A: Fiziko-Matematichni Ta 
Tekhnichni Nauki
;
_journal_page_first 772
_journal_page_last 775
_journal_volume 41
_journal_year 1979
_chemical_formula_sum 'Ga Ho Ni'
_space_group_IT_number 62
_symmetry_space_group_name_Hall '-P 2ac 2n'
_symmetry_space_group_name_H-M 'P n m a'
_cell_angle_alpha 90
_cell_angle_beta 90
_cell_angle_gamma 90
_cell_formula_units_Z 4
_cell_length_a 6.811
_cell_length_b 4.275
_cell_length_c 7.318
_cell_volume 213.078
_citation_journal_id_ASTM DNUNDU
_cod_data_source_file Yarmolyuk_DNUNDU_1979_170.cif
_cod_data_source_block Ga1Ho1Ni1
_cod_original_cell_volume 213.0784
_cod_original_formula_sum 'Ga1 Ho1 Ni1'
_cod_database_code 1523099

loop_
_symmetry_equiv_pos_as_xyz
x,y,z
-x+1/2,-y,z+1/2
x+1/2,-y+1/2,-z+1/2
-x,y+1/2,-z
-x,-y,-z
x-1/2,y,-z-1/2
-x-1/2,y-1/2,z-1/2
x,-y-1/2,z

loop_
_atom_site_label
_atom_site_type_symbol
_atom_site_fract_x
_atom_site_fract_y
_atom_site_fract_z
_atom_site_occupancy
_atom_site_U_iso_or_equiv
Ho1 Ho 0.023 0.25 0.195 1 0.0
Ni1 Ni 0.798 0.25 0.589 1 0.0
Ga1 Ga 0.19 0.25 0.573 1 0.0
